data_7715451
loop_
_publ_author_name
'Shukla, Pooja'
'Tarannum, Ibtesham'
'Roy, Soumalya'
'Rajput, Amit'
'Lama, Prem'
'Singh, Saurabh Kumar'
'K&#x142;ak, Julia'
'Lee, Junseong'
'Das, Sourav'

_publ_section_title
;
 Effect of diamagnetic Zn(II) ions on the SMM properties of a series of
 trinuclear ZnDy<sub>2</sub> and tetranuclear Zn<sub>2</sub>Dy<sub>2</sub>
 (Ln<sup>III</sup> = Dy, Tb, Gd) complexes: combined experimental and
 theoretical studies.
;
_journal_issue 16
_journal_name_full 'Dalton transactions (Cambridge, England : 2003)'
_journal_page_first 7053
_journal_page_last 7066
_journal_paper_doi 10.1039/d4dt00417e
_journal_volume 53
_journal_year 2024
_chemical_formula_moiety 'C42 H42 Dy N4 O10 Zn2, N O3'
_chemical_formula_sum 'C42 H42 Dy N5 O13 Zn2'
_chemical_formula_weight 1118.04
_space_group_crystal_system monoclinic
_space_group_IT_number 14
_space_group_name_Hall '-P 2ybc'
_space_group_name_H-M_alt 'P 1 21/c 1'
_atom_sites_solution_hydrogens mixed
_atom_sites_solution_primary iterative
_audit_creation_date 2020-12-08
_audit_creation_method
;
Olex2 1.2
(compiled 2018.05.29 svn.r3508 for OlexSys, GUI svn.r5506)
;
_audit_update_record
;
2022-08-04 deposited with the CCDC.	2024-03-18 downloaded from the CCDC.
;
_cell_angle_alpha 90
_cell_angle_beta 106.674(8)
_cell_angle_gamma 90
_cell_formula_units_Z 4
_cell_length_a 12.027(4)
_cell_length_b 20.800(6)
_cell_length_c 18.417(5)
_cell_measurement_reflns_used 9975
_cell_measurement_temperature 100(2)
_cell_measurement_theta_max 25.499
_cell_measurement_theta_min 2.060
_cell_volume 4414(2)
_computing_molecular_graphics 'Olex2 (Dolomanov et al., 2009)'
_computing_publication_material 'Olex2 (Dolomanov et al., 2009)'
_computing_structure_refinement 'ShelXL (Sheldrick, 2015)'
_computing_structure_solution 'olex2.solve (Bourhis et al., 2015)'
_diffrn_ambient_temperature 100.01
_diffrn_measured_fraction_theta_full 0.999
_diffrn_measured_fraction_theta_max 0.999
_diffrn_measurement_device_type 'Bruker APEX-II CCD'
_diffrn_radiation_type MoK\a
_diffrn_radiation_wavelength 0.71073
_diffrn_reflns_av_R_equivalents 0.0476
_diffrn_reflns_av_unetI/netI 0.0387
_diffrn_reflns_Laue_measured_fraction_full 0.999
_diffrn_reflns_Laue_measured_fraction_max 0.999
_diffrn_reflns_limit_h_max 14
_diffrn_reflns_limit_h_min -14
_diffrn_reflns_limit_k_max 25
_diffrn_reflns_limit_k_min -23
_diffrn_reflns_limit_l_max 22
_diffrn_reflns_limit_l_min -22
_diffrn_reflns_number 33793
_diffrn_reflns_point_group_measured_fraction_full 0.999
_diffrn_reflns_point_group_measured_fraction_max 0.999
_diffrn_reflns_theta_full 25.242
_diffrn_reflns_theta_max 25.499
_diffrn_reflns_theta_min 2.060
_exptl_absorpt_coefficient_mu 2.823
_exptl_crystal_colour golden
_exptl_crystal_density_diffrn 1.683
_exptl_crystal_description block
_exptl_crystal_F_000 2236
_exptl_crystal_size_max 0.042
_exptl_crystal_size_min 0.034
_refine_diff_density_max 3.050
_refine_diff_density_min -1.934
_refine_diff_density_rms 0.118
_refine_ls_extinction_method none
_refine_ls_goodness_of_fit_ref 1.037
_refine_ls_hydrogen_treatment mixed
_refine_ls_matrix_type full
_refine_ls_number_parameters 574
_refine_ls_number_reflns 8209
_refine_ls_number_restraints 5
_refine_ls_restrained_S_all 1.037
_refine_ls_R_factor_all 0.0429
_refine_ls_R_factor_gt 0.0373
_refine_ls_shift/su_max 0.001
_refine_ls_shift/su_mean 0.000
_refine_ls_structure_factor_coef Fsqd
_refine_ls_weighting_details 'w=1/[\s^2^(Fo^2^)+(0.0391P)^2^+18.5155P] where P=(Fo^2^+2Fc^2^)/3'
_refine_ls_weighting_scheme calc
_refine_ls_wR_factor_gt 0.0924
_refine_ls_wR_factor_ref 0.0963
_reflns_Friedel_coverage 0.000
_reflns_number_gt 7311
_reflns_number_total 8209
_reflns_threshold_expression 'I > 2\s(I)'
_cod_data_source_file d4dt00417e2.cif
_cod_data_source_block p76_gold_ad_19_0m_a
_cod_depositor_comments 'Adding full bibliography for 7715451--7715456.cif.'
_cod_database_code 7715451
_shelx_shelxl_version_number 2018/3
_shelx_space_group_comment
;
The symmetry employed for this shelxl refinement is uniquely defined
by the following loop, which should always be used as a source of
symmetry information in preference to the above space-group names.
They are only intended as comments.
;
_olex2_refinement_description
;
1. Others
 Fixed Uiso: H28(0.022) H12(0.029) H19(0.026) H18A(0.027) H18B(0.027)
 H20(0.029) H10(0.025) H21(0.028) H36A(0.029) H36B(0.029) H15(0.028) H30(0.026)
 H3(0.033) H33(0.028) H5(0.032) H7(0.031) H23(0.035) H25(0.033) H9(0.058)
 H24(0.038) H10A(0.069) H6(0.033) H40A(0.047) H40B(0.047) H40C(0.047)
 H14A(0.052) H14B(0.052) H14C(0.052) H2(0.033) H1(0.031) H38A(0.112)
 H38B(0.112) H38C(0.112) H32A(0.045) H32B(0.045) H32C(0.045) H41A(0.103)
 H41B(0.103) H41C(0.103) H42A(0.112) H42B(0.112) H42C(0.112)
 Fixed X: H28(0.276401) H12(0.285303) H19(0.732074) H18A(0.695966)
 H18B(0.75478) H20(0.682539) H10(0.336841) H21(0.487382) H36A(0.638348)
 H36B(0.675706) H15(0.49899) H30(0.218734) H3(0.523121) H33(0.43538)
 H5(0.324312) H7(0.264138) H23(0.272934) H25(0.201741) H24(0.140875)
 H6(0.201454) H40A(0.941755) H40B(0.91183) H40C(0.837507) H14A(0.25724)
 H14B(0.305126) H14C(0.210297) H2(0.708806) H1(0.761111) H38A(0.955066)
 H38B(0.982477) H38C(1.044673) H32A(0.199765) H32B(0.139097) H32C(0.227661)
 H41A(1.018572) H41B(1.050062) H41C(0.920706) H42A(0.920551) H42B(1.050703)
 H42C(0.969795)
 Fixed Y: H28(0.779358) H12(0.639624) H19(0.918535) H18A(0.786254)
 H18B(0.71896) H20(0.99922) H10(0.564169) H21(1.022468) H36A(0.611971)
 H36B(0.685298) H15(0.778731) H30(0.697177) H3(0.335566) H33(0.590908)
 H5(0.343198) H7(0.491381) H23(0.997023) H25(0.857802) H24(0.937009)
 H6(0.397805) H40A(0.890634) H40B(0.938454) H40C(0.940993) H14A(0.784344)
 H14B(0.745193) H14C(0.713368) H2(0.378507) H1(0.471775) H38A(0.482192)
 H38B(0.549748) H38C(0.531067) H32A(0.598345) H32B(0.607973) H32C(0.549723)
 H41A(0.823296) H41B(0.798262) H41C(0.821218) H42A(0.609142) H42B(0.635732)
 H42C(0.6546)
 Fixed Z: H28(0.382812) H12(0.515792) H19(0.583745) H18A(0.625736)
 H18B(0.615844) H20(0.658485) H10(0.445342) H21(0.642665) H36A(0.250603)
 H36B(0.270386) H15(0.626064) H30(0.302414) H3(0.230851) H33(0.220973)
 H5(0.256297) H7(0.383296) H23(0.574529) H25(0.413594) H24(0.48509)
 H6(0.311844) H40A(0.370729) H40B(0.430569) H40C(0.34329) H14A(0.581348)
 H14B(0.658864) H14C(0.588757) H2(0.250292) H1(0.323402) H38A(0.589904)
 H38B(0.632924) H38C(0.569802) H32A(0.158537) H32B(0.224577) H32C(0.228807)
 H41A(0.543255) H41B(0.628926) H41C(0.586533) H42A(0.352649) H42B(0.381402)
 H42C(0.298902)
;
_olex2_submission_special_instructions 'No special instructions were received'

loop_
_space_group_symop_operation_xyz
'x, y, z'
'-x, y+1/2, -z+1/2'
'-x, -y, -z'
'x, -y-1/2, z-1/2'

loop_
_atom_site_label
_atom_site_type_symbol
_atom_site_fract_x
_atom_site_fract_y
_atom_site_fract_z
_atom_site_U_iso_or_equiv
_atom_site_adp_type
_atom_site_occupancy
_atom_site_site_symmetry_order
_atom_site_calc_flag
_atom_site_refinement_flags_posn
_atom_site_refinement_flags_adp
_atom_site_refinement_flags_occupancy
_atom_site_disorder_assembly
_atom_site_disorder_group
Dy1 Dy 0.78521(2) 0.70584(2) 0.44939(2) 0.02019(8) Uani 1 1 d D . . . .
O12 O 1.0566(6) 0.6973(4) 0.8181(4) 0.121(3) Uani 1 1 d . . . . .
Zn2 Zn 0.60246(4) 0.82416(2) 0.44958(3) 0.01716(12) Uani 1 1 d . . . . .
Zn1 Zn 0.64763(4) 0.56614(2) 0.42045(3) 0.01872(12) Uani 1 1 d . . . . .
O3 O 0.5961(3) 0.74862(14) 0.37339(16) 0.0188(6) Uani 1 1 d . . . . .
O2 O 0.7221(3) 0.77504(14) 0.52449(17) 0.0198(6) Uani 1 1 d . . . . .
O1 O 0.6456(3) 0.64420(14) 0.49335(17) 0.0200(6) Uani 1 1 d . . . . .
O4 O 0.7126(3) 0.62769(14) 0.36057(17) 0.0222(7) Uani 1 1 d . . . . .
O6 O 0.7864(3) 0.52378(15) 0.49368(18) 0.0261(7) Uani 1 1 d . . . . .
O8 O 0.6978(3) 0.88372(14) 0.40539(17) 0.0218(7) Uani 1 1 d . . . . .
O7 O 0.8269(3) 0.80644(15) 0.4066(2) 0.0286(8) Uani 1 1 d . . . . .
O5 O 0.8864(3) 0.61570(16) 0.5081(2) 0.0297(8) Uani 1 1 d . . . . .
N4 N 0.4228(3) 0.82242(17) 0.4226(2) 0.0176(7) Uani 1 1 d . . . . .
N3 N 0.5733(3) 0.89385(17) 0.5272(2) 0.0189(8) Uani 1 1 d . . . . .
N1 N 0.6129(3) 0.48472(17) 0.3470(2) 0.0208(8) Uani 1 1 d . . . . .
N2 N 0.4771(3) 0.54656(17) 0.41843(19) 0.0189(8) Uani 1 1 d . . . . .
C17 C 0.5593(4) 0.6640(2) 0.5195(2) 0.0190(9) Uani 1 1 d . . . . .
C11 C 0.4478(4) 0.6344(2) 0.5009(2) 0.0184(9) Uani 1 1 d . . . . .
C35 C 0.5031(4) 0.7151(2) 0.3358(2) 0.0177(9) Uani 1 1 d . . . . .
C28 C 0.3554(4) 0.7783(2) 0.3830(2) 0.0180(9) Uani 1 1 d . . . . .
H28 H 0.276401 0.779358 0.382812 0.022 Uiso 1 1 calc R . . . .
C22 C 0.4209(4) 0.9539(2) 0.5603(2) 0.0199(9) Uani 1 1 d . . . . .
C34 C 0.5193(4) 0.6626(2) 0.2897(2) 0.0196(9) Uani 1 1 d . . . . .
C12 C 0.3589(4) 0.6602(2) 0.5291(3) 0.0238(10) Uani 1 1 d . . . . .
H12 H 0.285303 0.639624 0.515792 0.029 Uiso 1 1 calc R . . . .
C16 C 0.5768(4) 0.7187(2) 0.5685(2) 0.0211(9) Uani 1 1 d . . . . .
C19 C 0.6524(4) 0.9275(2) 0.5775(2) 0.0220(9) Uani 1 1 d . . . . .
H19 H 0.732074 0.918535 0.583745 0.026 Uiso 1 1 calc R . . . .
C27 C 0.4580(4) 0.9059(2) 0.5179(2) 0.0181(9) Uani 1 1 d . . . . .
C18 C 0.6950(4) 0.7506(2) 0.5900(2) 0.0224(9) Uani 1 1 d . . . . .
H18A H 0.695966 0.786254 0.625736 0.027 Uiso 1 1 calc R . . . .
H18B H 0.754780 0.718960 0.615844 0.027 Uiso 1 1 calc R . . . .
C8 C 0.4271(4) 0.4924(2) 0.3729(2) 0.0209(9) Uani 1 1 d . . . . .
C26 C 0.3752(4) 0.8689(2) 0.4622(2) 0.0198(9) Uani 1 1 d . . . . .
C31 C 0.3099(4) 0.6370(2) 0.2556(2) 0.0224(10) Uani 1 1 d . . . . .
C20 C 0.6235(4) 0.9762(2) 0.6226(2) 0.0245(10) Uani 1 1 d . . . . .
H20 H 0.682539 0.999220 0.658485 0.029 Uiso 1 1 calc R . . . .
C10 C 0.4141(4) 0.5790(2) 0.4529(2) 0.0212(9) Uani 1 1 d . . . . .
H10 H 0.336841 0.564169 0.445342 0.025 Uiso 1 1 calc R . . . .
C39 C 0.7956(4) 0.8635(2) 0.4001(3) 0.0230(10) Uani 1 1 d . . . . .
C21 C 0.5085(4) 0.9895(2) 0.6135(2) 0.0231(10) Uani 1 1 d . . . . .
H21 H 0.487382 1.022468 0.642665 0.028 Uiso 1 1 calc R . . . .
C9 C 0.5035(4) 0.4601(2) 0.3370(2) 0.0204(9) Uani 1 1 d . . . . .
C36 C 0.6413(4) 0.6470(2) 0.2875(2) 0.0241(10) Uani 1 1 d . . . . .
H36A H 0.638348 0.611971 0.250603 0.029 Uiso 1 1 calc R . . . .
H36B H 0.675706 0.685298 0.270386 0.029 Uiso 1 1 calc R . . . .
C29 C 0.3880(4) 0.7279(2) 0.3393(2) 0.0178(9) Uani 1 1 d . . . . .
C15 C 0.4854(4) 0.7420(2) 0.5941(2) 0.0232(10) Uani 1 1 d . . . . .
H15 H 0.498990 0.778731 0.626064 0.028 Uiso 1 1 calc R . . . .
C37 C 0.8747(4) 0.5582(2) 0.5245(3) 0.0260(10) Uani 1 1 d . . . . .
C30 C 0.2946(4) 0.6881(2) 0.2991(2) 0.0215(9) Uani 1 1 d . . . . .
H30 H 0.218734 0.697177 0.302414 0.026 Uiso 1 1 calc R . . . .
C13 C 0.3745(4) 0.7137(2) 0.5749(3) 0.0237(10) Uani 1 1 d . . . . .
C4 C 0.4634(4) 0.4043(2) 0.2926(2) 0.0243(10) Uani 1 1 d . . . . .
C3 C 0.5449(5) 0.3735(2) 0.2603(3) 0.0276(11) Uani 1 1 d . . . . .
H3 H 0.523121 0.335566 0.230851 0.033 Uiso 1 1 calc R . . . .
C33 C 0.4234(4) 0.6256(2) 0.2514(2) 0.0232(10) Uani 1 1 d . . . . .
H33 H 0.435380 0.590908 0.220973 0.028 Uiso 1 1 calc R . . . .
C5 C 0.3505(4) 0.3812(2) 0.2847(3) 0.0270(10) Uani 1 1 d . . . . .
H5 H 0.324312 0.343198 0.256297 0.032 Uiso 1 1 calc R . . . .
C7 C 0.3159(4) 0.4693(2) 0.3615(3) 0.0255(10) Uani 1 1 d . . . . .
H7 H 0.264138 0.491381 0.383296 0.031 Uiso 1 1 calc R . . . .
C23 C 0.2993(4) 0.9650(2) 0.5466(3) 0.0289(11) Uani 1 1 d . . . . .
H23 H 0.272934 0.997023 0.574529 0.035 Uiso 1 1 calc R . . . .
N5 N 1.0149(5) 0.6985(3) 0.7508(3) 0.0557(15) Uani 1 1 d . . . . .
C25 C 0.2580(4) 0.8815(2) 0.4506(3) 0.0271(10) Uani 1 1 d . . . . .
H25 H 0.201741 0.857802 0.413594 0.033 Uiso 1 1 calc R . . . .
O9 O 0.9599(3) 0.73484(18) 0.5532(2) 0.0384(9) Uani 1 1 d D . . . .
H9 H 0.992(4) 0.7090(10) 0.5910(17) 0.058 Uiso 1 1 d DR . . . .
C24 C 0.2215(4) 0.9295(2) 0.4936(3) 0.0318(11) Uani 1 1 d . . . . .
H24 H 0.140875 0.937009 0.485090 0.038 Uiso 1 1 calc R . . . .
O10 O 0.9325(4) 0.69905(17) 0.3814(3) 0.0457(11) Uani 1 1 d D . . . .
H10A H 0.946(5) 0.7292(18) 0.352(3) 0.069 Uiso 1 1 d DR . . . .
C6 C 0.2779(4) 0.4134(2) 0.3181(3) 0.0272(10) Uani 1 1 d . . . . .
H6 H 0.201454 0.397805 0.311844 0.033 Uiso 1 1 calc R . . . .
C40 C 0.8790(4) 0.9128(2) 0.3848(3) 0.0316(11) Uani 1 1 d . . . . .
H40A H 0.941755 0.890634 0.370729 0.047 Uiso 1 1 calc GR . . . .
H40B H 0.911830 0.938454 0.430569 0.047 Uiso 1 1 calc GR . . . .
H40C H 0.837507 0.940993 0.343290 0.047 Uiso 1 1 calc GR . . . .
C14 C 0.2783(5) 0.7416(3) 0.6035(3) 0.0344(12) Uani 1 1 d . . . . .
H14A H 0.257240 0.784344 0.581348 0.052 Uiso 1 1 calc GR . . . .
H14B H 0.305126 0.745193 0.658864 0.052 Uiso 1 1 calc GR . . . .
H14C H 0.210297 0.713368 0.588757 0.052 Uiso 1 1 calc GR . . . .
C2 C 0.6547(5) 0.3987(2) 0.2718(3) 0.0279(11) Uani 1 1 d . . . . .
H2 H 0.708806 0.378507 0.250292 0.033 Uiso 1 1 calc R . . . .
C1 C 0.6854(4) 0.4547(2) 0.3157(3) 0.0258(10) Uani 1 1 d . . . . .
H1 H 0.761111 0.471775 0.323402 0.031 Uiso 1 1 calc R . . . .
C38 C 0.9728(7) 0.5276(4) 0.5845(5) 0.0745(16) Uani 1 1 d . . . . .
H38A H 0.955066 0.482192 0.589904 0.112 Uiso 1 1 calc GR . . . .
H38B H 0.982477 0.549748 0.632924 0.112 Uiso 1 1 calc GR . . . .
H38C H 1.044673 0.531067 0.569802 0.112 Uiso 1 1 calc GR . . . .
O11 O 0.9518(11) 0.7426(8) 0.7356(6) 0.258(9) Uani 1 1 d . . . . .
O13 O 1.0208(7) 0.6678(3) 0.6964(4) 0.105(2) Uani 1 1 d . . . . .
C32 C 0.2103(4) 0.5945(2) 0.2131(3) 0.0301(11) Uani 1 1 d . . . . .
H32A H 0.199765 0.598345 0.158537 0.045 Uiso 1 1 calc GR . . . .
H32B H 0.139097 0.607973 0.224577 0.045 Uiso 1 1 calc GR . . . .
H32C H 0.227661 0.549723 0.228807 0.045 Uiso 1 1 calc GR . . . .
C41 C 0.9897(6) 0.7996(3) 0.5802(5) 0.069(2) Uani 1 1 d D . . . .
H41A H 1.018572 0.823296 0.543255 0.103 Uiso 1 1 calc GR . . . .
H41B H 1.050062 0.798262 0.628926 0.103 Uiso 1 1 calc GR . . . .
H41C H 0.920706 0.821218 0.586533 0.103 Uiso 1 1 calc GR . . . .
C42 C 0.9712(7) 0.6458(4) 0.3514(5) 0.0745(16) Uani 1 1 d . . . . .
H42A H 0.920551 0.609142 0.352649 0.112 Uiso 1 1 calc GR . . . .
H42B H 1.050703 0.635732 0.381402 0.112 Uiso 1 1 calc GR . . . .
H42C H 0.969795 0.654600 0.298902 0.112 Uiso 1 1 calc GR . . . .

loop_
_atom_site_aniso_label
_atom_site_aniso_U_11
_atom_site_aniso_U_22
_atom_site_aniso_U_33
_atom_site_aniso_U_23
_atom_site_aniso_U_13
_atom_site_aniso_U_12
Dy1 0.02037(12) 0.01630(12) 0.02456(12) -0.00051(8) 0.00752(9) 0.00220(8)
O12 0.076(4) 0.203(8) 0.061(4) 0.068(4) -0.016(3) -0.039(5)
Zn2 0.0189(3) 0.0147(3) 0.0184(2) -0.00147(18) 0.0061(2) 0.00101(19)
Zn1 0.0220(3) 0.0144(3) 0.0201(3) 0.00050(19) 0.0065(2) 0.00284(19)
O3 0.0226(16) 0.0147(15) 0.0190(15) -0.0008(11) 0.0056(12) -0.0002(12)
O2 0.0207(16) 0.0186(16) 0.0196(15) -0.0006(12) 0.0049(12) 0.0009(12)
O1 0.0249(16) 0.0145(15) 0.0210(15) 0.0008(12) 0.0073(13) 0.0027(12)
O4 0.0256(17) 0.0187(16) 0.0238(16) 0.0005(12) 0.0093(13) 0.0017(13)
O6 0.0315(18) 0.0210(17) 0.0245(17) 0.0010(13) 0.0061(14) 0.0076(14)
O8 0.0257(17) 0.0168(16) 0.0242(16) -0.0029(12) 0.0094(13) -0.0008(13)
O7 0.0272(18) 0.0213(18) 0.042(2) 0.0008(14) 0.0180(16) 0.0005(14)
O5 0.0238(17) 0.0250(19) 0.038(2) 0.0017(15) 0.0059(15) 0.0049(14)
N4 0.0209(19) 0.0136(18) 0.0186(18) -0.0006(14) 0.0063(15) 0.0011(14)
N3 0.0226(19) 0.0186(19) 0.0169(18) 0.0003(14) 0.0081(15) 0.0020(15)
N1 0.028(2) 0.0182(19) 0.0167(18) 0.0026(14) 0.0081(15) 0.0025(15)
N2 0.024(2) 0.0150(18) 0.0166(18) 0.0022(14) 0.0046(15) 0.0021(15)
C17 0.024(2) 0.021(2) 0.013(2) 0.0052(16) 0.0061(17) 0.0067(18)
C11 0.025(2) 0.014(2) 0.018(2) 0.0033(16) 0.0081(18) 0.0040(17)
C35 0.026(2) 0.014(2) 0.0127(19) 0.0025(15) 0.0047(17) -0.0001(17)
C28 0.021(2) 0.017(2) 0.017(2) 0.0033(16) 0.0074(17) 0.0013(17)
C22 0.028(2) 0.013(2) 0.021(2) 0.0010(16) 0.0104(18) -0.0004(17)
C34 0.030(2) 0.017(2) 0.013(2) 0.0032(16) 0.0068(18) 0.0025(18)
C12 0.025(2) 0.024(2) 0.026(2) 0.0018(19) 0.0111(19) -0.0005(19)
C16 0.029(2) 0.020(2) 0.015(2) 0.0059(17) 0.0067(18) 0.0031(18)
C19 0.024(2) 0.019(2) 0.024(2) -0.0012(18) 0.0081(19) -0.0012(18)
C27 0.024(2) 0.013(2) 0.021(2) 0.0043(16) 0.0117(18) 0.0007(17)
C18 0.029(2) 0.020(2) 0.017(2) -0.0006(17) 0.0041(18) 0.0023(18)
C8 0.029(2) 0.015(2) 0.018(2) 0.0052(16) 0.0056(18) 0.0007(18)
C26 0.026(2) 0.014(2) 0.021(2) 0.0007(16) 0.0103(18) 0.0001(17)
C31 0.034(3) 0.016(2) 0.014(2) 0.0022(16) 0.0009(18) -0.0013(19)
C20 0.034(3) 0.021(2) 0.019(2) -0.0017(17) 0.0081(19) -0.0050(19)
C10 0.023(2) 0.019(2) 0.023(2) 0.0027(17) 0.0069(18) 0.0008(18)
C39 0.024(2) 0.022(2) 0.023(2) -0.0044(18) 0.0064(19) -0.0035(19)
C21 0.041(3) 0.013(2) 0.019(2) -0.0007(17) 0.015(2) 0.0007(19)
C9 0.031(2) 0.015(2) 0.014(2) 0.0037(16) 0.0043(18) -0.0002(18)
C36 0.036(3) 0.021(2) 0.019(2) 0.0000(17) 0.014(2) 0.003(2)
C29 0.023(2) 0.014(2) 0.015(2) 0.0022(16) 0.0040(17) 0.0007(17)
C15 0.035(3) 0.018(2) 0.018(2) -0.0002(17) 0.0089(19) 0.0049(19)
C37 0.029(3) 0.021(3) 0.029(2) -0.0029(19) 0.011(2) 0.007(2)
C30 0.026(2) 0.020(2) 0.018(2) 0.0021(17) 0.0063(18) 0.0009(18)
C13 0.032(3) 0.020(2) 0.024(2) 0.0016(18) 0.015(2) 0.0049(19)
C4 0.040(3) 0.016(2) 0.015(2) 0.0031(17) 0.0058(19) 0.0020(19)
C3 0.045(3) 0.020(2) 0.019(2) -0.0003(18) 0.011(2) 0.001(2)
C33 0.040(3) 0.015(2) 0.015(2) -0.0006(16) 0.0077(19) 0.0025(19)
C5 0.038(3) 0.020(2) 0.019(2) 0.0010(18) 0.001(2) -0.004(2)
C7 0.030(3) 0.023(2) 0.022(2) 0.0024(18) 0.004(2) 0.0026(19)
C23 0.034(3) 0.018(2) 0.041(3) -0.005(2) 0.020(2) 0.003(2)
N5 0.047(3) 0.071(4) 0.045(3) -0.014(3) 0.008(3) -0.014(3)
C25 0.023(2) 0.023(3) 0.035(3) -0.007(2) 0.007(2) -0.0025(19)
O9 0.0280(19) 0.029(2) 0.049(2) -0.0087(17) -0.0030(17) 0.0041(15)
C24 0.023(2) 0.026(3) 0.049(3) -0.005(2) 0.015(2) 0.005(2)
O10 0.060(3) 0.026(2) 0.069(3) -0.0017(18) 0.047(2) -0.0022(18)
C6 0.028(3) 0.027(3) 0.024(2) 0.0029(19) 0.004(2) -0.006(2)
C40 0.027(3) 0.024(3) 0.048(3) -0.001(2) 0.017(2) 0.000(2)
C14 0.040(3) 0.029(3) 0.041(3) -0.006(2) 0.023(2) 0.003(2)
C2 0.045(3) 0.022(2) 0.021(2) 0.0008(18) 0.015(2) 0.006(2)
C1 0.035(3) 0.024(2) 0.020(2) 0.0032(18) 0.011(2) 0.003(2)
C38 0.077(4) 0.053(3) 0.099(5) 0.008(3) 0.035(3) 0.019(3)
O11 0.234(13) 0.365(19) 0.113(8) -0.038(10) -0.049(8) 0.213(14)
O13 0.158(7) 0.067(4) 0.101(5) -0.016(4) 0.056(5) 0.015(4)
C32 0.035(3) 0.022(3) 0.029(3) -0.005(2) 0.003(2) -0.002(2)
C41 0.035(4) 0.045(4) 0.105(6) -0.035(4) -0.015(4) 0.002(3)
C42 0.077(4) 0.053(3) 0.099(5) 0.008(3) 0.035(3) 0.019(3)

loop_
_atom_type_symbol
_atom_type_description
_atom_type_scat_dispersion_real
_atom_type_scat_dispersion_imag
_atom_type_scat_source
C C 0.0033 0.0016 'International Tables Vol C Tables 4.2.6.8 and 6.1.1.4'
H H 0.0000 0.0000 'International Tables Vol C Tables 4.2.6.8 and 6.1.1.4'
Dy Dy -0.1892 4.4098 'International Tables Vol C Tables 4.2.6.8 and 6.1.1.4'
N N 0.0061 0.0033 'International Tables Vol C Tables 4.2.6.8 and 6.1.1.4'
O O 0.0106 0.0060 'International Tables Vol C Tables 4.2.6.8 and 6.1.1.4'
Zn Zn 0.2839 1.4301 'International Tables Vol C Tables 4.2.6.8 and 6.1.1.4'

loop_
_geom_angle_atom_site_label_1
_geom_angle_atom_site_label_2
_geom_angle_atom_site_label_3
_geom_angle
_geom_angle_site_symmetry_1
_geom_angle_site_symmetry_3
_geom_angle_publ_flag
Zn2 Dy1 Zn1 110.64(3) . . ?
O3 Dy1 Zn2 39.33(7) . . ?
O3 Dy1 Zn1 83.60(7) . . ?
O3 Dy1 O9 142.14(11) . . ?
O2 Dy1 Zn2 35.72(8) . . ?
O2 Dy1 Zn1 114.52(8) . . ?
O2 Dy1 O3 72.69(10) . . ?
O2 Dy1 O1 75.39(10) . . ?
O2 Dy1 O4 139.26(11) . . ?
O2 Dy1 O7 77.29(11) . . ?
O2 Dy1 O5 116.70(12) . . ?
O2 Dy1 O9 74.52(12) . . ?
O2 Dy1 O10 139.87(12) . . ?
O1 Dy1 Zn2 82.47(7) . . ?
O1 Dy1 Zn1 39.55(7) . . ?
O1 Dy1 O3 76.52(10) . . ?
O1 Dy1 O9 112.68(12) . . ?
O1 Dy1 O10 144.16(11) . . ?
O4 Dy1 Zn2 114.32(8) . . ?
O4 Dy1 Zn1 36.17(8) . . ?
O4 Dy1 O3 75.57(10) . . ?
O4 Dy1 O1 72.87(11) . . ?
O4 Dy1 O7 117.89(12) . . ?
O4 Dy1 O5 78.56(12) . . ?
O4 Dy1 O9 142.06(11) . . ?
O4 Dy1 O10 77.16(13) . . ?
O7 Dy1 Zn2 62.65(8) . . ?
O7 Dy1 Zn1 151.15(9) . . ?
O7 Dy1 O3 74.82(11) . . ?
O7 Dy1 O1 145.04(11) . . ?
O7 Dy1 O9 79.99(13) . . ?
O7 Dy1 O10 67.87(12) . . ?
O5 Dy1 Zn2 149.36(9) . . ?
O5 Dy1 Zn1 62.48(9) . . ?
O5 Dy1 O3 145.89(11) . . ?
O5 Dy1 O1 74.88(11) . . ?
O5 Dy1 O7 138.01(12) . . ?
O5 Dy1 O9 67.82(12) . . ?
O5 Dy1 O10 80.35(13) . . ?
O9 Dy1 Zn2 103.60(9) . . ?
O9 Dy1 Zn1 127.76(9) . . ?
O10 Dy1 Zn2 128.55(9) . . ?
O10 Dy1 Zn1 105.58(9) . . ?
O10 Dy1 O3 114.50(13) . . ?
O10 Dy1 O9 80.27(15) . . ?
O3 Zn2 Dy1 48.37(8) . . ?
O3 Zn2 N3 167.79(13) . . ?
O2 Zn2 Dy1 42.35(9) . . ?
O2 Zn2 O3 87.65(12) . . ?
O2 Zn2 O8 102.49(13) . . ?
O2 Zn2 N4 131.32(13) . . ?
O2 Zn2 N3 96.34(13) . . ?
O8 Zn2 Dy1 90.10(9) . . ?
O8 Zn2 O3 96.11(12) . . ?
O8 Zn2 N4 126.12(13) . . ?
O8 Zn2 N3 94.29(13) . . ?
N4 Zn2 Dy1 129.44(10) . . ?
N4 Zn2 O3 89.51(13) . . ?
N4 Zn2 N3 79.17(14) . . ?
N3 Zn2 Dy1 138.12(10) . . ?
O1 Zn1 Dy1 47.08(8) . . ?
O1 Zn1 N1 167.99(14) . . ?
O4 Zn1 Dy1 42.86(9) . . ?
O4 Zn1 O1 86.30(12) . . ?
O4 Zn1 O6 105.66(14) . . ?
O4 Zn1 N1 101.31(13) . . ?
O4 Zn1 N2 131.12(13) . . ?
O6 Zn1 Dy1 89.79(10) . . ?
O6 Zn1 O1 93.94(12) . . ?
O6 Zn1 N1 92.91(14) . . ?
O6 Zn1 N2 123.18(14) . . ?
N1 Zn1 Dy1 142.85(10) . . ?
N2 Zn1 Dy1 128.26(10) . . ?
N2 Zn1 O1 88.33(13) . . ?
N2 Zn1 N1 79.67(14) . . ?
Zn2 O3 Dy1 92.30(11) . . ?
C35 O3 Dy1 127.3(3) . . ?
C35 O3 Zn2 127.2(3) . . ?
Zn2 O2 Dy1 101.93(13) . . ?
C18 O2 Dy1 119.0(3) . . ?
C18 O2 Zn2 118.5(3) . . ?
Zn1 O1 Dy1 93.38(11) . . ?
C17 O1 Dy1 130.1(3) . . ?
C17 O1 Zn1 128.4(3) . . ?
Zn1 O4 Dy1 100.97(13) . . ?
C36 O4 Dy1 118.4(3) . . ?
C36 O4 Zn1 118.5(3) . . ?
C37 O6 Zn1 118.5(3) . . ?
C39 O8 Zn2 118.2(3) . . ?
C39 O7 Dy1 143.1(3) . . ?
C37 O5 Dy1 143.4(3) . . ?
C28 N4 Zn2 125.8(3) . . ?
C28 N4 C26 119.3(4) . . ?
C26 N4 Zn2 114.1(3) . . ?
C19 N3 Zn2 127.3(3) . . ?
C19 N3 C27 119.3(4) . . ?
C27 N3 Zn2 113.3(3) . . ?
C9 N1 Zn1 112.7(3) . . ?
C1 N1 Zn1 127.9(3) . . ?
C1 N1 C9 119.2(4) . . ?
C8 N2 Zn1 114.3(3) . . ?
C10 N2 Zn1 126.6(3) . . ?
C10 N2 C8 119.1(4) . . ?
O1 C17 C11 124.0(4) . . ?
O1 C17 C16 119.1(4) . . ?
C11 C17 C16 116.9(4) . . ?
C17 C11 C10 125.0(4) . . ?
C12 C11 C17 120.3(4) . . ?
C12 C11 C10 114.7(4) . . ?
O3 C35 C34 118.1(4) . . ?
O3 C35 C29 124.0(4) . . ?
C34 C35 C29 117.9(4) . . ?
N4 C28 H28 116.5 . . ?
N4 C28 C29 126.9(4) . . ?
C29 C28 H28 116.5 . . ?
C27 C22 C21 117.2(4) . . ?
C27 C22 C23 119.0(4) . . ?
C21 C22 C23 123.8(4) . . ?
C35 C34 C36 118.6(4) . . ?
C33 C34 C35 119.1(4) . . ?
C33 C34 C36 122.2(4) . . ?
C11 C12 H12 118.5 . . ?
C13 C12 C11 123.0(4) . . ?
C13 C12 H12 118.5 . . ?
C17 C16 C18 118.0(4) . . ?
C15 C16 C17 120.0(4) . . ?
C15 C16 C18 122.0(4) . . ?
N3 C19 H19 118.6 . . ?
N3 C19 C20 122.8(4) . . ?
C20 C19 H19 118.6 . . ?
N3 C27 C22 121.8(4) . . ?
N3 C27 C26 117.6(4) . . ?
C22 C27 C26 120.6(4) . . ?
O2 C18 C16 111.1(3) . . ?
O2 C18 H18A 109.4 . . ?
O2 C18 H18B 109.4 . . ?
C16 C18 H18A 109.4 . . ?
C16 C18 H18B 109.4 . . ?
H18A C18 H18B 108.0 . . ?
N2 C8 C9 114.8(4) . . ?
C7 C8 N2 126.1(4) . . ?
C7 C8 C9 119.1(4) . . ?
N4 C26 C27 115.6(4) . . ?
C25 C26 N4 126.0(4) . . ?
C25 C26 C27 118.4(4) . . ?
C30 C31 C33 117.1(4) . . ?
C30 C31 C32 122.3(4) . . ?
C33 C31 C32 120.6(4) . . ?
C19 C20 H20 120.6 . . ?
C21 C20 C19 118.8(4) . . ?
C21 C20 H20 120.6 . . ?
N2 C10 C11 127.7(4) . . ?
N2 C10 H10 116.2 . . ?
C11 C10 H10 116.2 . . ?
O8 C39 C40 117.7(4) . . ?
O7 C39 O8 124.6(4) . . ?
O7 C39 C40 117.7(4) . . ?
C22 C21 H21 120.0 . . ?
C20 C21 C22 120.0(4) . . ?
C20 C21 H21 120.0 . . ?
N1 C9 C8 118.5(4) . . ?
N1 C9 C4 122.3(4) . . ?
C4 C9 C8 119.2(4) . . ?
O4 C36 C34 111.0(3) . . ?
O4 C36 H36A 109.4 . . ?
O4 C36 H36B 109.4 . . ?
C34 C36 H36A 109.4 . . ?
C34 C36 H36B 109.4 . . ?
H36A C36 H36B 108.0 . . ?
C35 C29 C28 125.7(4) . . ?
C30 C29 C35 119.9(4) . . ?
C30 C29 C28 114.4(4) . . ?
C16 C15 H15 118.3 . . ?
C16 C15 C13 123.4(4) . . ?
C13 C15 H15 118.3 . . ?
O6 C37 C38 118.0(5) . . ?
O5 C37 O6 124.6(4) . . ?
O5 C37 C38 117.5(5) . . ?
C31 C30 C29 122.4(4) . . ?
C31 C30 H30 118.8 . . ?
C29 C30 H30 118.8 . . ?
C12 C13 C15 116.4(4) . . ?
C12 C13 C14 122.5(5) . . ?
C15 C13 C14 121.0(4) . . ?
C9 C4 C3 116.3(4) . . ?
C5 C4 C9 119.7(4) . . ?
C5 C4 C3 123.9(4) . . ?
C4 C3 H3 119.9 . . ?
C2 C3 C4 120.3(4) . . ?
C2 C3 H3 119.9 . . ?
C34 C33 C31 123.5(4) . . ?
C34 C33 H33 118.3 . . ?
C31 C33 H33 118.3 . . ?
C4 C5 H5 119.9 . . ?
C6 C5 C4 120.3(4) . . ?
C6 C5 H5 119.9 . . ?
C8 C7 H7 119.5 . . ?
C8 C7 C6 121.0(5) . . ?
C6 C7 H7 119.5 . . ?
C22 C23 H23 120.1 . . ?
C24 C23 C22 119.9(4) . . ?
C24 C23 H23 120.1 . . ?
O12 N5 O13 137.8(9) . . ?
O11 N5 O12 108.3(8) . . ?
O11 N5 O13 113.8(8) . . ?
C26 C25 H25 119.7 . . ?
C26 C25 C24 120.7(4) . . ?
C24 C25 H25 119.7 . . ?
Dy1 O9 H9 123.2(17) . . ?
C41 O9 Dy1 124.4(3) . . ?
C41 O9 H9 106.9(16) . . ?
C23 C24 C25 121.5(5) . . ?
C23 C24 H24 119.2 . . ?
C25 C24 H24 119.2 . . ?
Dy1 O10 H10A 124(2) . . ?
C42 O10 Dy1 128.9(4) . . ?
C42 O10 H10A 101(3) . . ?
C5 C6 C7 120.7(5) . . ?
C5 C6 H6 119.7 . . ?
C7 C6 H6 119.7 . . ?
C39 C40 H40A 109.5 . . ?
C39 C40 H40B 109.5 . . ?
C39 C40 H40C 109.5 . . ?
H40A C40 H40B 109.5 . . ?
H40A C40 H40C 109.5 . . ?
H40B C40 H40C 109.5 . . ?
C13 C14 H14A 109.5 . . ?
C13 C14 H14B 109.5 . . ?
C13 C14 H14C 109.5 . . ?
H14A C14 H14B 109.5 . . ?
H14A C14 H14C 109.5 . . ?
H14B C14 H14C 109.5 . . ?
C3 C2 H2 120.5 . . ?
C3 C2 C1 119.0(4) . . ?
C1 C2 H2 120.5 . . ?
N1 C1 C2 122.9(5) . . ?
N1 C1 H1 118.6 . . ?
C2 C1 H1 118.6 . . ?
C37 C38 H38A 109.5 . . ?
C37 C38 H38B 109.5 . . ?
C37 C38 H38C 109.5 . . ?
H38A C38 H38B 109.5 . . ?
H38A C38 H38C 109.5 . . ?
H38B C38 H38C 109.5 . . ?
C31 C32 H32A 109.5 . . ?
C31 C32 H32B 109.5 . . ?
C31 C32 H32C 109.5 . . ?
H32A C32 H32B 109.5 . . ?
H32A C32 H32C 109.5 . . ?
H32B C32 H32C 109.5 . . ?
O9 C41 H41A 109.5 . . ?
O9 C41 H41B 109.5 . . ?
O9 C41 H41C 109.5 . . ?
H41A C41 H41B 109.5 . . ?
H41A C41 H41C 109.5 . . ?
H41B C41 H41C 109.5 . . ?
O10 C42 H42A 109.5 . . ?
O10 C42 H42B 109.5 . . ?
O10 C42 H42C 109.5 . . ?
H42A C42 H42B 109.5 . . ?
H42A C42 H42C 109.5 . . ?
H42B C42 H42C 109.5 . . ?

loop_
_geom_bond_atom_site_label_1
_geom_bond_atom_site_label_2
_geom_bond_distance
_geom_bond_site_symmetry_2
_geom_bond_publ_flag
Dy1 Zn2 3.3004(8) . ?
Dy1 Zn1 3.3105(9) . ?
Dy1 O3 2.469(3) . ?
Dy1 O2 2.273(3) . ?
Dy1 O1 2.428(3) . ?
Dy1 O4 2.294(3) . ?
Dy1 O7 2.340(3) . ?
Dy1 O5 2.326(3) . ?
Dy1 O9 2.476(4) . ?
Dy1 O10 2.450(4) . ?
O12 N5 1.196(8) . ?
Zn2 O3 2.093(3) . ?
Zn2 O2 1.969(3) . ?
Zn2 O8 2.012(3) . ?
Zn2 N4 2.074(4) . ?
Zn2 N3 2.134(4) . ?
Zn1 O1 2.111(3) . ?
Zn1 O4 1.990(3) . ?
Zn1 O6 2.022(3) . ?
Zn1 N1 2.132(4) . ?
Zn1 N2 2.081(4) . ?
O3 C35 1.332(5) . ?
O2 C18 1.430(5) . ?
O1 C17 1.329(5) . ?
O4 C36 1.430(5) . ?
O6 C37 1.271(6) . ?
O8 C39 1.278(6) . ?
O7 C39 1.241(6) . ?
O5 C37 1.252(6) . ?
N4 C28 1.301(6) . ?
N4 C26 1.426(5) . ?
N3 C19 1.322(6) . ?
N3 C27 1.371(6) . ?
N1 C9 1.374(6) . ?
N1 C1 1.331(6) . ?
N2 C8 1.430(6) . ?
N2 C10 1.307(6) . ?
C17 C11 1.425(6) . ?
C17 C16 1.430(6) . ?
C11 C12 1.422(6) . ?
C11 C10 1.440(6) . ?
C35 C34 1.429(6) . ?
C35 C29 1.429(6) . ?
C28 H28 0.9500 . ?
C28 C29 1.442(6) . ?
C22 C27 1.418(6) . ?
C22 C21 1.422(6) . ?
C22 C23 1.429(7) . ?
C34 C36 1.515(6) . ?
C34 C33 1.398(6) . ?
C12 H12 0.9500 . ?
C12 C13 1.376(6) . ?
C16 C18 1.515(6) . ?
C16 C15 1.400(6) . ?
C19 H19 0.9500 . ?
C19 C20 1.414(6) . ?
C27 C26 1.431(6) . ?
C18 H18A 0.9900 . ?
C18 H18B 0.9900 . ?
C8 C9 1.442(6) . ?
C8 C7 1.379(7) . ?
C26 C25 1.389(6) . ?
C31 C30 1.376(6) . ?
C31 C33 1.409(7) . ?
C31 C32 1.512(6) . ?
C20 H20 0.9500 . ?
C20 C21 1.373(7) . ?
C10 H10 0.9500 . ?
C39 C40 1.516(6) . ?
C21 H21 0.9500 . ?
C9 C4 1.423(6) . ?
C36 H36A 0.9900 . ?
C36 H36B 0.9900 . ?
C29 C30 1.421(6) . ?
C15 H15 0.9500 . ?
C15 C13 1.406(7) . ?
C37 C38 1.506(9) . ?
C30 H30 0.9500 . ?
C13 C14 1.518(6) . ?
C4 C3 1.435(7) . ?
C4 C5 1.408(7) . ?
C3 H3 0.9500 . ?
C3 C2 1.380(7) . ?
C33 H33 0.9500 . ?
C5 H5 0.9500 . ?
C5 C6 1.378(7) . ?
C7 H7 0.9500 . ?
C7 C6 1.411(7) . ?
C23 H23 0.9500 . ?
C23 C24 1.360(7) . ?
N5 O11 1.172(11) . ?
N5 O13 1.208(8) . ?
C25 H25 0.9500 . ?
C25 C24 1.419(7) . ?
O9 H9 0.876(10) . ?
O9 C41 1.445(7) . ?
C24 H24 0.9500 . ?
O10 H10A 0.873(10) . ?
O10 C42 1.377(8) . ?
C6 H6 0.9500 . ?
C40 H40A 0.9800 . ?
C40 H40B 0.9800 . ?
C40 H40C 0.9800 . ?
C14 H14A 0.9800 . ?
C14 H14B 0.9800 . ?
C14 H14C 0.9800 . ?
C2 H2 0.9500 . ?
C2 C1 1.405(7) . ?
C1 H1 0.9500 . ?
C38 H38A 0.9800 . ?
C38 H38B 0.9800 . ?
C38 H38C 0.9800 . ?
C32 H32A 0.9800 . ?
C32 H32B 0.9800 . ?
C32 H32C 0.9800 . ?
C41 H41A 0.9800 . ?
C41 H41B 0.9800 . ?
C41 H41C 0.9800 . ?
C42 H42A 0.9800 . ?
C42 H42B 0.9800 . ?
C42 H42C 0.9800 . ?

loop_
_smtbx_masks_void_nr
_smtbx_masks_void_average_x
_smtbx_masks_void_average_y
_smtbx_masks_void_average_z
_smtbx_masks_void_volume
_smtbx_masks_void_count_electrons
_smtbx_masks_void_content
1 0.060 0.019 0.319 84.2 17.4 ?
2 -0.060 -0.019 0.681 84.2 16.7 ?
3 0.060 0.481 0.819 84.2 17.4 ?
4 -0.060 0.519 0.181 84.2 16.7 ?
